data_4307568
loop_
_publ_author_name
'Wen Zhang'
'Fei Zhao'
'Tao Liu'
'Mei Yuan'
'Zhe-Ming Wang'
'Song Gao'

_publ_section_title
;
Spin Crossover in a Series of Iron(II) Complexes of
2-(2-Alkyl-2H-tetrazol-5-yl)-1,10-phenanthroline: Effects of Alkyl Side
Chain, Solvent, and Anion
;
_journal_name_full 'Inorganic Chemistry'
_journal_page_first 2541
_journal_page_last 2555
_journal_paper_doi 10.1021/ic062062h
_journal_volume 46
_journal_year 2007
_chemical_formula_sum 'C27 H18 Fe N12 O'
_chemical_formula_weight 582.38
_chemical_name_systematic
; 
 ? 
;
_space_group_IT_number 14
_symmetry_cell_setting monoclinic
_symmetry_space_group_name_Hall '-P 2ybc'
_symmetry_space_group_name_H-M 'P 1 21/c 1'
_atom_sites_solution_hydrogens geom
_atom_sites_solution_primary direct
_atom_sites_solution_secondary difmap
_audit_creation_method SHELXL-97
_cell_angle_alpha 90.00
_cell_angle_beta 102.6719(8)
_cell_angle_gamma 90.00
_cell_formula_units_Z 4
_cell_length_a 16.9214(5)
_cell_length_b 18.1578(4)
_cell_length_c 8.0538(2)
_cell_measurement_reflns_used 25387
_cell_measurement_temperature 293(2)
_cell_measurement_theta_max 27.485
_cell_measurement_theta_min 3.395
_cell_volume 2414.30(11)
_computing_cell_refinement 'HKL Scalepack (Otwinowski & Minor, 1997)'
_computing_data_collection 'KappaCCD (Nonius B. V., 1998)'
_computing_data_reduction 'HKL Denzo (Otwinowski & Minor, 1997) & maXus (Mackay et al., 1998)'
_computing_molecular_graphics 'Bruker SHELXTL V5.1 (Sheldrick, 1998)'
_computing_publication_material 'SHELXL-97 (Sheldrick, 1997)'
_computing_structure_refinement 'SHELXL-97 (Sheldrick, 1997)'
_computing_structure_solution 'SHELXS-97 (Sheldrick, 1990)'
_diffrn_ambient_temperature 293(2)
_diffrn_detector_area_resol_mean 0.76
_diffrn_measured_fraction_theta_full 0.997
_diffrn_measured_fraction_theta_max 0.997
_diffrn_measurement_device_type 'NONIUS KappaCCD'
_diffrn_measurement_method CCD
_diffrn_radiation_monochromator graphite
_diffrn_radiation_source 'fine-focus sealed tube'
_diffrn_radiation_type MoK\a
_diffrn_radiation_wavelength 0.71073
_diffrn_reflns_av_R_equivalents 0.0822
_diffrn_reflns_av_sigmaI/netI 0.0792
_diffrn_reflns_limit_h_max 21
_diffrn_reflns_limit_h_min -21
_diffrn_reflns_limit_k_max 23
_diffrn_reflns_limit_k_min -23
_diffrn_reflns_limit_l_max 10
_diffrn_reflns_limit_l_min -10
_diffrn_reflns_number 40987
_diffrn_reflns_theta_full 27.51
_diffrn_reflns_theta_max 27.51
_diffrn_reflns_theta_min 3.43
_exptl_absorpt_coefficient_mu 0.676
_exptl_absorpt_correction_T_max 0.912
_exptl_absorpt_correction_T_min 0.868
_exptl_absorpt_correction_type empirical
_exptl_absorpt_process_details '(Blessing, 1995, 1997)'
_exptl_crystal_colour 'black red'
_exptl_crystal_density_diffrn 1.602
_exptl_crystal_density_method 'not measured'
_exptl_crystal_description needle
_exptl_crystal_F_000 1192
_exptl_crystal_size_max 0.44
_exptl_crystal_size_mid 0.14
_exptl_crystal_size_min 0.14
_refine_diff_density_max 0.737
_refine_diff_density_min -0.622
_refine_diff_density_rms 0.055
_refine_ls_extinction_method none
_refine_ls_goodness_of_fit_ref 0.965
_refine_ls_hydrogen_treatment mixed
_refine_ls_matrix_type full
_refine_ls_number_parameters 371
_refine_ls_number_reflns 5537
_refine_ls_number_restraints 1
_refine_ls_restrained_S_all 0.988
_refine_ls_R_factor_all 0.1102
_refine_ls_R_factor_gt 0.0490
_refine_ls_shift/su_max 0.119
_refine_ls_shift/su_mean 0.005
_refine_ls_structure_factor_coef Fsqd
_refine_ls_weighting_details 'calc w=1/[\s^2^(Fo^2^)+(0.0788P)^2^+0.0000P] where P=(Fo^2^+2Fc^2^)/3'
_refine_ls_weighting_scheme calc
_refine_ls_wR_factor_gt 0.1257
_refine_ls_wR_factor_ref 0.1418
_reflns_number_gt 3057
_reflns_number_total 5537
_reflns_threshold_expression >2sigma(I)
_cod_data_source_file ic062062hsi20061026_105250_03.cif
_cod_data_source_block a-MeOH
_cod_depositor_comments
;
The following automatic conversions were performed:
'_symmetry_cell_setting' value 'Monoclinic' changed to 'monoclinic'
according to '/home/saulius/struct/CIF-dictionaries/cif_core.dic'
dictionary named 'cif_core.dic' version 2.4.1 from 2010-06-29.

Automatic conversion script
Id: cif_fix_enum 1527 2010-12-29 10:47:43Z saulius 
;
_cod_database_code 4307568

loop_
_symmetry_equiv_pos_as_xyz
'x, y, z'
'-x, y+1/2, -z+1/2'
'-x, -y, -z'
'x, -y-1/2, z-1/2'

loop_
_atom_site_label
_atom_site_type_symbol
_atom_site_fract_x
_atom_site_fract_y
_atom_site_fract_z
_atom_site_U_iso_or_equiv
_atom_site_adp_type
_atom_site_occupancy
_atom_site_symmetry_multiplicity
_atom_site_calc_flag
_atom_site_refinement_flags
_atom_site_disorder_assembly
_atom_site_disorder_group
Fe1 Fe 0.25788(3) 0.54501(2) 0.14857(5) 0.04126(17) Uani 1 1 d . . .
N1 N 0.31942(15) 0.53846(14) -0.0362(3) 0.0464(6) Uani 1 1 d . . .
N2 N 0.31544(16) 0.45690(13) 0.2183(3) 0.0471(6) Uani 1 1 d . . .
N3 N 0.22116(16) 0.52186(16) 0.3603(3) 0.0510(7) Uani 1 1 d . . .
N4 N 0.17366(18) 0.55030(18) 0.4568(4) 0.0645(8) Uani 1 1 d . . .
N5 N 0.1748(2) 0.5044(3) 0.5866(4) 0.0830(11) Uani 1 1 d . . .
N6 N 0.2226(2) 0.4463(2) 0.5753(4) 0.0770(10) Uani 1 1 d . . .
N7 N 0.15934(15) 0.49843(14) 0.0014(3) 0.0463(6) Uani 1 1 d . . .
N8 N 0.19942(15) 0.63171(14) 0.0694(3) 0.0446(6) Uani 1 1 d . . .
N9 N 0.33354(15) 0.62172(13) 0.2613(3) 0.0438(6) Uani 1 1 d . . .
N10 N 0.40698(16) 0.62651(15) 0.3638(3) 0.0537(7) Uani 1 1 d . . .
N11 N 0.42362(19) 0.69776(17) 0.3887(4) 0.0664(8) Uani 1 1 d . . .
N12 N 0.36218(19) 0.73936(15) 0.3028(4) 0.0646(8) Uani 1 1 d . . .
C1 C 0.3247(2) 0.5838(2) -0.1616(4) 0.0593(9) Uani 1 1 d . . .
H1 H 0.2945 0.6270 -0.1729 0.071 Uiso 1 1 calc R . .
C2 C 0.3727(3) 0.5708(3) -0.2767(5) 0.0812(13) Uani 1 1 d . . .
H2 H 0.3742 0.6048 -0.3622 0.097 Uiso 1 1 calc R . .
C3 C 0.4177(3) 0.5082(3) -0.2654(5) 0.0878(15) Uani 1 1 d . . .
H3 H 0.4492 0.4987 -0.3441 0.105 Uiso 1 1 calc R . .
C4 C 0.4159(2) 0.4583(3) -0.1339(5) 0.0735(12) Uani 1 1 d . . .
C5 C 0.4614(3) 0.3907(3) -0.0959(7) 0.1012(18) Uani 1 1 d . . .
H5 H 0.4936 0.3758 -0.1697 0.121 Uiso 1 1 calc R . .
C6 C 0.4598(3) 0.3491(3) 0.0374(7) 0.0921(16) Uani 1 1 d . . .
H6 H 0.4913 0.3067 0.0556 0.110 Uiso 1 1 calc R . .
C7 C 0.4103(2) 0.3679(2) 0.1552(6) 0.0750(12) Uani 1 1 d . . .
C8 C 0.4033(3) 0.3303(2) 0.3052(7) 0.0944(16) Uani 1 1 d . . .
H8 H 0.4334 0.2877 0.3364 0.113 Uiso 1 1 calc R . .
C9 C 0.3532(3) 0.3552(2) 0.4055(6) 0.0837(13) Uani 1 1 d . . .
H9 H 0.3493 0.3296 0.5035 0.100 Uiso 1 1 calc R . .
C10 C 0.3075(2) 0.41999(18) 0.3587(4) 0.0580(9) Uani 1 1 d . . .
C11 C 0.3642(2) 0.43158(18) 0.1193(5) 0.0544(9) Uani 1 1 d . . .
C12 C 0.36635(19) 0.47607(19) -0.0226(4) 0.0520(8) Uani 1 1 d . . .
C13 C 0.2513(2) 0.45876(19) 0.4366(4) 0.0560(9) Uani 1 1 d . . .
C14 C 0.1406(2) 0.4284(2) -0.0334(4) 0.0618(9) Uani 1 1 d . . .
H14 H 0.1762 0.3920 0.0184 0.074 Uiso 1 1 calc R . .
C15 C 0.0683(2) 0.4079(2) -0.1468(5) 0.0756(12) Uani 1 1 d . . .
H15 H 0.0564 0.3582 -0.1659 0.091 Uiso 1 1 calc R . .
C16 C 0.0160(2) 0.4590(2) -0.2284(5) 0.0725(11) Uani 1 1 d . . .
H16 H -0.0312 0.4447 -0.3043 0.087 Uiso 1 1 calc R . .
C17 C 0.0333(2) 0.5336(2) -0.1977(4) 0.0588(9) Uani 1 1 d . . .
C18 C -0.0146(2) 0.5943(2) -0.2735(5) 0.0715(11) Uani 1 1 d . . .
H18 H -0.0632 0.5848 -0.3502 0.086 Uiso 1 1 calc R . .
C19 C 0.0074(2) 0.6645(3) -0.2390(5) 0.0739(11) Uani 1 1 d . . .
H19 H -0.0254 0.7022 -0.2941 0.089 Uiso 1 1 calc R . .
C20 C 0.0814(2) 0.6830(2) -0.1178(4) 0.0598(9) Uani 1 1 d . . .
C21 C 0.1136(2) 0.7545(2) -0.0712(4) 0.0657(10) Uani 1 1 d . . .
H21 H 0.0848 0.7962 -0.1164 0.079 Uiso 1 1 calc R . .
C22 C 0.1868(2) 0.76166(19) 0.0397(4) 0.0627(10) Uani 1 1 d . . .
H22 H 0.2084 0.8082 0.0679 0.075 Uiso 1 1 calc R . .
C23 C 0.2292(2) 0.69914(17) 0.1111(4) 0.0486(8) Uani 1 1 d . . .
C24 C 0.12733(19) 0.62356(18) -0.0442(4) 0.0477(8) Uani 1 1 d . . .
C25 C 0.10579(19) 0.54970(18) -0.0804(4) 0.0471(8) Uani 1 1 d . . .
C26 C 0.3081(2) 0.69138(16) 0.2262(4) 0.0469(8) Uani 1 1 d . . .
C27 C 0.1740(7) 0.2743(7) 0.5700(19) 0.351(11) Uani 1 1 d D . .
O1 O 0.2323(6) 0.3033(5) 0.7421(12) 0.317(5) Uani 1 1 d D . .

loop_
_atom_site_aniso_label
_atom_site_aniso_U_11
_atom_site_aniso_U_22
_atom_site_aniso_U_33
_atom_site_aniso_U_23
_atom_site_aniso_U_13
_atom_site_aniso_U_12
Fe1 0.0393(3) 0.0407(3) 0.0424(3) 0.00130(19) 0.00609(18) -0.0004(2)
N1 0.0449(15) 0.0493(16) 0.0440(14) -0.0071(12) 0.0077(11) -0.0075(13)
N2 0.0437(15) 0.0414(15) 0.0507(15) 0.0009(12) -0.0010(12) -0.0009(13)
N3 0.0437(16) 0.0611(18) 0.0479(15) -0.0052(13) 0.0096(12) -0.0103(13)
N4 0.0509(18) 0.084(2) 0.0601(18) -0.0138(16) 0.0166(15) -0.0185(16)
N5 0.069(2) 0.127(3) 0.0550(19) -0.001(2) 0.0183(17) -0.030(2)
N6 0.076(2) 0.100(3) 0.0526(18) 0.0096(18) 0.0095(17) -0.030(2)
N7 0.0403(15) 0.0518(17) 0.0468(14) -0.0002(12) 0.0093(11) -0.0019(12)
N8 0.0443(15) 0.0472(16) 0.0422(13) 0.0016(11) 0.0092(11) 0.0028(12)
N9 0.0450(15) 0.0480(16) 0.0385(13) -0.0007(11) 0.0095(11) -0.0024(12)
N10 0.0500(17) 0.0605(19) 0.0484(15) -0.0033(13) 0.0064(12) -0.0080(14)
N11 0.069(2) 0.063(2) 0.0617(18) -0.0042(15) 0.0017(15) -0.0156(16)
N12 0.072(2) 0.0499(18) 0.0670(18) -0.0069(14) 0.0048(15) -0.0114(16)
C1 0.065(2) 0.067(2) 0.0471(19) -0.0055(17) 0.0162(17) -0.0190(19)
C2 0.085(3) 0.114(4) 0.050(2) -0.017(2) 0.027(2) -0.041(3)
C3 0.067(3) 0.140(4) 0.065(3) -0.046(3) 0.033(2) -0.044(3)
C4 0.042(2) 0.095(3) 0.084(3) -0.050(3) 0.0148(19) -0.009(2)
C5 0.050(3) 0.122(5) 0.127(4) -0.081(4) 0.010(3) 0.003(3)
C6 0.058(3) 0.079(3) 0.124(4) -0.046(3) -0.012(3) 0.026(2)
C7 0.054(2) 0.054(2) 0.101(3) -0.021(2) -0.018(2) 0.0150(19)
C8 0.086(3) 0.047(2) 0.125(4) -0.006(3) -0.031(3) 0.019(2)
C9 0.097(3) 0.050(2) 0.087(3) 0.018(2) -0.017(3) 0.000(2)
C10 0.064(2) 0.046(2) 0.054(2) 0.0073(16) -0.0092(17) -0.0085(17)
C11 0.0387(19) 0.0435(18) 0.073(2) -0.0150(17) -0.0047(17) 0.0021(15)
C12 0.0380(18) 0.059(2) 0.0575(19) -0.0213(17) 0.0079(15) -0.0070(16)
C13 0.059(2) 0.060(2) 0.0446(18) 0.0100(17) 0.0014(16) -0.0157(18)
C14 0.058(2) 0.052(2) 0.072(2) -0.0045(17) 0.0067(18) -0.0103(18)
C15 0.067(3) 0.064(3) 0.088(3) -0.010(2) 0.001(2) -0.021(2)
C16 0.052(2) 0.089(3) 0.070(2) -0.009(2) -0.0020(18) -0.015(2)
C17 0.0385(19) 0.083(3) 0.0532(19) -0.0034(18) 0.0075(15) -0.0035(18)
C18 0.047(2) 0.096(3) 0.064(2) 0.003(2) -0.0039(17) 0.002(2)
C19 0.051(2) 0.093(3) 0.072(2) 0.014(2) 0.0005(18) 0.016(2)
C20 0.046(2) 0.074(3) 0.057(2) 0.0117(18) 0.0083(16) 0.0147(18)
C21 0.069(3) 0.056(2) 0.070(2) 0.0099(18) 0.0087(19) 0.0177(19)
C22 0.074(3) 0.045(2) 0.068(2) -0.0001(16) 0.0131(19) 0.0062(18)
C23 0.058(2) 0.0416(19) 0.0464(17) -0.0020(14) 0.0127(14) 0.0024(16)
C24 0.0419(18) 0.057(2) 0.0443(17) 0.0025(14) 0.0101(14) 0.0054(16)
C25 0.0385(17) 0.061(2) 0.0425(16) -0.0007(15) 0.0100(13) 0.0009(15)
C26 0.055(2) 0.0393(19) 0.0479(17) -0.0002(14) 0.0135(15) -0.0032(15)
C27 0.161(9) 0.343(17) 0.51(2) 0.275(18) -0.005(12) -0.030(10)
O1 0.331(11) 0.350(11) 0.317(9) 0.205(9) 0.170(8) 0.188(9)

loop_
_atom_type_symbol
_atom_type_description
_atom_type_scat_dispersion_real
_atom_type_scat_dispersion_imag
_atom_type_scat_source
C C 0.0033 0.0016 'International Tables Vol C Tables 4.2.6.8 and 6.1.1.4'
H H 0.0000 0.0000 'International Tables Vol C Tables 4.2.6.8 and 6.1.1.4'
N N 0.0061 0.0033 'International Tables Vol C Tables 4.2.6.8 and 6.1.1.4'
O O 0.0106 0.0060 'International Tables Vol C Tables 4.2.6.8 and 6.1.1.4'
Fe Fe 0.3463 0.8444 'International Tables Vol C Tables 4.2.6.8 and 6.1.1.4'

loop_
_geom_angle_atom_site_label_1
_geom_angle_atom_site_label_2
_geom_angle_atom_site_label_3
_geom_angle
_geom_angle_site_symmetry_1
_geom_angle_site_symmetry_3
_geom_angle_publ_flag
N2 Fe1 N8 177.63(10) . . ?
N2 Fe1 N9 102.73(10) . . ?
N8 Fe1 N9 78.84(10) . . ?
N2 Fe1 N3 78.68(12) . . ?
N8 Fe1 N3 103.09(11) . . ?
N9 Fe1 N3 92.76(10) . . ?
N2 Fe1 N1 81.51(11) . . ?
N8 Fe1 N1 96.78(10) . . ?
N9 Fe1 N1 89.61(10) . . ?
N3 Fe1 N1 160.08(12) . . ?
N2 Fe1 N7 97.22(10) . . ?
N8 Fe1 N7 81.18(10) . . ?
N9 Fe1 N7 160.00(10) . . ?
N3 Fe1 N7 92.40(10) . . ?
N1 Fe1 N7 92.08(10) . . ?
C1 N1 C12 116.1(3) . . ?
C1 N1 Fe1 131.8(2) . . ?
C12 N1 Fe1 112.1(2) . . ?
C10 N2 C11 121.0(3) . . ?
C10 N2 Fe1 122.0(2) . . ?
C11 N2 Fe1 117.0(2) . . ?
N4 N3 C13 106.1(3) . . ?
N4 N3 Fe1 139.4(3) . . ?
C13 N3 Fe1 114.5(2) . . ?
N5 N4 N3 107.9(3) . . ?
N4 N5 N6 110.0(3) . . ?
C13 N6 N5 105.1(3) . . ?
C14 N7 C25 116.7(3) . . ?
C14 N7 Fe1 131.1(2) . . ?
C25 N7 Fe1 112.0(2) . . ?
C23 N8 C24 120.0(3) . . ?
C23 N8 Fe1 122.4(2) . . ?
C24 N8 Fe1 117.4(2) . . ?
N10 N9 C26 106.2(2) . . ?
N10 N9 Fe1 138.8(2) . . ?
C26 N9 Fe1 114.9(2) . . ?
N11 N10 N9 107.1(3) . . ?
N10 N11 N12 110.7(3) . . ?
C26 N12 N11 104.4(3) . . ?
N1 C1 C2 123.7(4) . . ?
C3 C2 C1 120.1(4) . . ?
C2 C3 C4 119.1(4) . . ?
C12 C4 C3 117.0(4) . . ?
C12 C4 C5 115.3(5) . . ?
C3 C4 C5 127.7(5) . . ?
C6 C5 C4 123.7(5) . . ?
C5 C6 C7 121.3(4) . . ?
C11 C7 C8 115.5(4) . . ?
C11 C7 C6 116.3(4) . . ?
C8 C7 C6 128.2(4) . . ?
C9 C8 C7 121.5(4) . . ?
C8 C9 C10 119.4(4) . . ?
N2 C10 C9 119.2(4) . . ?
N2 C10 C13 108.8(3) . . ?
C9 C10 C13 132.0(4) . . ?
N2 C11 C7 123.3(4) . . ?
N2 C11 C12 114.4(3) . . ?
C7 C11 C12 122.2(4) . . ?
N1 C12 C4 123.9(4) . . ?
N1 C12 C11 114.9(3) . . ?
C4 C12 C11 121.1(4) . . ?
N6 C13 N3 110.9(4) . . ?
N6 C13 C10 133.1(3) . . ?
N3 C13 C10 116.0(3) . . ?
N7 C14 C15 121.7(4) . . ?
C16 C15 C14 121.2(4) . . ?
C15 C16 C17 119.4(3) . . ?
C16 C17 C25 116.0(3) . . ?
C16 C17 C18 126.6(3) . . ?
C25 C17 C18 117.3(3) . . ?
C19 C18 C17 122.7(3) . . ?
C18 C19 C20 121.3(4) . . ?
C24 C20 C21 116.8(3) . . ?
C24 C20 C19 115.4(3) . . ?
C21 C20 C19 127.7(3) . . ?
C22 C21 C20 119.9(3) . . ?
C21 C22 C23 120.2(3) . . ?
N8 C23 C22 120.6(3) . . ?
N8 C23 C26 108.2(3) . . ?
C22 C23 C26 131.1(3) . . ?
N8 C24 C20 122.6(3) . . ?
N8 C24 C25 113.4(3) . . ?
C20 C24 C25 124.0(3) . . ?
N7 C25 C24 115.9(3) . . ?
N7 C25 C17 124.9(3) . . ?
C24 C25 C17 119.1(3) . . ?
N12 C26 N9 111.5(3) . . ?
N12 C26 C23 132.9(3) . . ?
N9 C26 C23 115.5(3) . . ?

loop_
_geom_bond_atom_site_label_1
_geom_bond_atom_site_label_2
_geom_bond_distance
_geom_bond_site_symmetry_2
_geom_bond_publ_flag
Fe1 N2 1.893(2) . ?
Fe1 N8 1.894(2) . ?
Fe1 N9 1.973(2) . ?
Fe1 N3 1.984(3) . ?
Fe1 N1 1.998(3) . ?
Fe1 N7 2.008(2) . ?
N1 C1 1.322(4) . ?
N1 C12 1.374(4) . ?
N2 C10 1.347(4) . ?
N2 C11 1.348(4) . ?
N3 N4 1.339(4) . ?
N3 C13 1.346(4) . ?
N4 N5 1.334(4) . ?
N5 N6 1.345(5) . ?
N6 C13 1.331(5) . ?
N7 C14 1.325(4) . ?
N7 C25 1.364(4) . ?
N8 C23 1.338(4) . ?
N8 C24 1.363(4) . ?
N9 N10 1.335(3) . ?
N9 C26 1.346(4) . ?
N10 N11 1.330(4) . ?
N11 N12 1.347(4) . ?
N12 C26 1.315(4) . ?
C1 C2 1.379(5) . ?
C2 C3 1.360(6) . ?
C3 C4 1.399(6) . ?
C4 C12 1.392(5) . ?
C4 C5 1.446(6) . ?
C5 C6 1.319(6) . ?
C6 C7 1.437(6) . ?
C7 C11 1.389(5) . ?
C7 C8 1.416(6) . ?
C8 C9 1.369(7) . ?
C9 C10 1.414(5) . ?
C10 C13 1.434(5) . ?
C11 C12 1.407(5) . ?
C14 C15 1.407(5) . ?
C15 C16 1.350(5) . ?
C16 C17 1.397(5) . ?
C17 C25 1.404(4) . ?
C17 C18 1.423(5) . ?
C18 C19 1.341(6) . ?
C19 C20 1.447(5) . ?
C20 C24 1.385(4) . ?
C20 C21 1.427(5) . ?
C21 C22 1.365(5) . ?
C22 C23 1.398(4) . ?
C23 C26 1.456(4) . ?
C24 C25 1.403(4) . ?
C27 O1 1.604(9) . ?

loop_
_cod_related_entry_id
_cod_related_entry_database
_cod_related_entry_code
1 ChemSpider 30660843
